data_1562378
loop_
_publ_author_name
'Feng, Qiang'
'Wu, An'
'Zhang, Xinhao'
'Song, Lijuan'
'Sun, Jianwei'

_publ_section_title
;
 An Unusual Formal Migrative Cycloaddition of Aurone-derived Azadienes:
 Synthesis of Benzofuran-fused Nitrogen Heterocycles
;
_journal_name_full 'Chemical Science'
_journal_paper_doi 10.1039/D1SC00941A
_journal_year 2021
_chemical_formula_moiety 'C37 H47 N O4 S Si'
_chemical_formula_sum 'C37 H47 N O4 S Si'
_chemical_formula_weight 629.90
_chemical_name_systematic '3-Butyl-2-phenyl-1-tosyl-4-((triisopropylsilyl)oxy)-1,2-dihydrobenzofuro [3,2-b]pyridine'
_space_group_crystal_system monoclinic
_space_group_IT_number 14
_space_group_name_Hall '-P 2yn'
_space_group_name_H-M_alt 'P 1 21/n 1'
_atom_sites_solution_hydrogens geom
_atom_sites_solution_primary direct
_audit_creation_date 2018-07-31
_audit_creation_method
;
Olex2 1.2
(compiled 2017.08.10 svn.r3458 for OlexSys, GUI svn.r5381)
;
_audit_update_record
;
2020-11-20 deposited with the CCDC.	2021-04-27 downloaded from the CCDC.
;
_cell_angle_alpha 90
_cell_angle_beta 112.297(7)
_cell_angle_gamma 90
_cell_formula_units_Z 4
_cell_length_a 16.6691(10)
_cell_length_b 10.8205(5)
_cell_length_c 20.3333(13)
_cell_measurement_reflns_used 9181
_cell_measurement_temperature 100.01(10)
_cell_measurement_theta_max 73.5180
_cell_measurement_theta_min 4.3430
_cell_volume 3393.3(4)
_computing_cell_refinement 'CrysAlisPro 1.171.39.46 (Rigaku OD, 2018)'
_computing_data_collection 'CrysAlisPro 1.171.39.46 (Rigaku OD, 2018)'
_computing_data_reduction 'CrysAlisPro 1.171.39.46 (Rigaku OD, 2018)'
_computing_molecular_graphics 'Olex2 (Dolomanov et al., 2009)'
_computing_publication_material 'Olex2 (Dolomanov et al., 2009)'
_computing_structure_refinement 'ShelXL (Sheldrick, 2015)'
_computing_structure_solution 'ShelXS (Sheldrick, 2008)'
_diffrn_ambient_environment N~2~
_diffrn_ambient_temperature 100.01(10)
_diffrn_detector 'CCD plate'
_diffrn_detector_area_resol_mean 10.3577
_diffrn_detector_type Atlas
_diffrn_measured_fraction_theta_full 0.999
_diffrn_measured_fraction_theta_max 0.998
_diffrn_measurement_details
;
List of Runs (angles in degrees, time in seconds):

  # Type    Start    End  Width  t~exp~   \w     \q     \k     \f   Frames
#--------------------------------------------------------------------------
  1  \w     30.00 113.00   1.00   18.00    --  107.97-111.00-120.00   83
  2  \w    -64.00  29.00   1.00    6.00    --  -40.32  37.00-150.00   93
  3  \w   -122.00   6.00   1.00    6.00    --  -40.32 -19.00  30.00  128
  4  \w      1.00  66.00   1.00    6.00    --   40.32 -99.00  30.00   65
  5  \w     23.00  98.00   1.00    6.00    --   40.32-125.00 -60.00   75
  6  \w     80.00 178.00   1.00   18.00    --  107.97  45.00-180.00   98
  7  \w     25.00 169.00   1.00   18.00    --  107.97 -15.00  30.00  144
  8  \w     79.00 161.00   1.00   18.00    --  107.97  61.00-150.00   82
  9  \w    103.00 136.00   1.00   18.00    --  107.97 111.00 120.00   33
 10  \w    153.00 178.00   1.00   18.00    --  107.97 111.00 120.00   25
 11  \w     74.00 178.00   1.00   18.00    --  107.97  77.00  30.00  104
 12  \w     29.00 142.00   1.00   18.00    --  107.97 -77.00  60.00  113
;
_diffrn_measurement_device 'kappa diffractometer'
_diffrn_measurement_device_type 'SuperNova, Dual, Cu at zero, Atlas'
_diffrn_measurement_method '\w scans'
_diffrn_orient_matrix_type 'CrysAlisPro convention (1999,Acta A55,543-557)'
_diffrn_orient_matrix_UB_11 0.0274187000
_diffrn_orient_matrix_UB_12 0.1300407000
_diffrn_orient_matrix_UB_13 0.0312237000
_diffrn_orient_matrix_UB_21 0.0789366000
_diffrn_orient_matrix_UB_22 -0.0044302000
_diffrn_orient_matrix_UB_23 -0.0217235000
_diffrn_orient_matrix_UB_31 -0.0546938000
_diffrn_orient_matrix_UB_32 0.0578122000
_diffrn_orient_matrix_UB_33 -0.0725604000
_diffrn_radiation_monochromator mirror
_diffrn_radiation_probe x-ray
_diffrn_radiation_type CuK\a
_diffrn_radiation_wavelength 1.54184
_diffrn_reflns_av_R_equivalents 0.0647
_diffrn_reflns_av_unetI/netI 0.0517
_diffrn_reflns_Laue_measured_fraction_full 0.999
_diffrn_reflns_Laue_measured_fraction_max 0.998
_diffrn_reflns_limit_h_max 19
_diffrn_reflns_limit_h_min -19
_diffrn_reflns_limit_k_max 12
_diffrn_reflns_limit_k_min -12
_diffrn_reflns_limit_l_max 23
_diffrn_reflns_limit_l_min -24
_diffrn_reflns_number 18730
_diffrn_reflns_point_group_measured_fraction_full 0.999
_diffrn_reflns_point_group_measured_fraction_max 0.998
_diffrn_reflns_theta_full 66.500
_diffrn_reflns_theta_max 67.491
_diffrn_reflns_theta_min 4.342
_diffrn_source 'micro-focus sealed X-ray tube'
_diffrn_source_current 0.80
_diffrn_source_power 0.040
_diffrn_source_target Cu
_diffrn_source_type 'SuperNova (Cu) X-ray Source'
_diffrn_source_voltage 50
_exptl_absorpt_coefficient_mu 1.495
_exptl_absorpt_correction_T_max 1.00000
_exptl_absorpt_correction_T_min 0.91900
_exptl_absorpt_correction_type multi-scan
_exptl_absorpt_process_details
;
CrysAlisPro 1.171.39.46 (Rigaku Oxford Diffraction, 2018)
Empirical absorption correction using spherical harmonics,
 implemented in SCALE3 ABSPACK scaling algorithm.
;
_exptl_crystal_colour colourless
_exptl_crystal_colour_primary colourless
_exptl_crystal_density_diffrn 1.233
_exptl_crystal_description plate
_exptl_crystal_F_000 1352
_exptl_crystal_recrystallization_method 'Re-crystallisation from solvent: dichloromethane, hexane'
_exptl_crystal_size_max 0.15
_exptl_crystal_size_mid 0.12
_exptl_crystal_size_min 0.02
_refine_diff_density_max 0.366
_refine_diff_density_min -0.551
_refine_diff_density_rms 0.061
_refine_ls_extinction_method none
_refine_ls_goodness_of_fit_ref 1.002
_refine_ls_hydrogen_treatment constr
_refine_ls_matrix_type full
_refine_ls_number_parameters 565
_refine_ls_number_reflns 6094
_refine_ls_number_restraints 179
_refine_ls_restrained_S_all 1.005
_refine_ls_R_factor_all 0.0726
_refine_ls_R_factor_gt 0.0624
_refine_ls_shift/su_max 0.000
_refine_ls_shift/su_mean 0.000
_refine_ls_structure_factor_coef Fsqd
_refine_ls_weighting_details 'w=1/[\s^2^(Fo^2^)+(0.0780P)^2^+4.9360P] where P=(Fo^2^+2Fc^2^)/3'
_refine_ls_weighting_scheme calc
_refine_ls_wR_factor_gt 0.1655
_refine_ls_wR_factor_ref 0.1728
_reflns_Friedel_coverage 0.000
_reflns_number_gt 4992
_reflns_number_total 6094
_reflns_threshold_expression 'I > 2\s(I)'
_cod_data_source_file d1sc00941a2.cif
_cod_data_source_block an13cult
_cod_database_code 1562378
_shelx_shelxl_version_number 2014/7
_shelx_space_group_comment
;
The symmetry employed for this shelxl refinement is uniquely defined
by the following loop, which should always be used as a source of
symmetry information in preference to the above space-group names.
They are only intended as comments.
;
_shelx_estimated_absorpt_t_max 0.971
_shelx_estimated_absorpt_t_min 0.807
_reflns_odcompleteness_completeness 99.75
_reflns_odcompleteness_iscentric 1
_reflns_odcompleteness_theta 67.46
_olex2_refinement_description
;
1. Fixed Uiso
 At 1.2 times of:
  All C(H) groups, All C(H,H) groups
 At 1.5 times of:
  All C(H,H,H) groups
2. Restrained distances
 O4-C3 \\sim O4A-C3A
 with sigma of 0.02
 Si1-O4 \\sim Si1A-O4A
 with sigma of 0.02
3. Uiso/Uaniso restraints and constraints
Uanis(C47) \\sim Ueq, Uanis(C46A) \\sim Ueq: with sigma of 0.004 and sigma for
terminal atoms of 0.002
Uanis(C49A) \\sim Ueq: with sigma of 0.003 and sigma for terminal atoms of 0.002
Uanis(C41A) \\sim Ueq: with sigma of 0.003 and sigma for terminal atoms of 0.002
4. Rigid body (RIGU) restrains
 Si1A, O4A, C2A, C3A, C37A, C38A, C39A, C40A, C42A, C43A, C44A, C45A, C46A
 with sigma for 1-2 distances of 0.002 and sigma for 1-3 distances of 0.001
 Si1, O4, C1, C2, C3, C37, C38, C39, C40, C41, C42, C43, C44, C45, C46
 with sigma for 1-2 distances of 0.002 and sigma for 1-3 distances of 0.001
5. Others
 Fixed Sof: Si1(0.6) Si1A(0.4) O4(0.6) O4A(0.4) H1A(0.6) H1B(0.4) C2(0.6)
 C2A(0.4) C3(0.6) C3A(0.4) C37(0.66667) H37A(0.66667) H37B(0.66667)
 C37A(0.33333) H37C(0.33333) H37D(0.33333) C38(0.66667) H38A(0.66667)
 H38B(0.66667) C38A(0.33333) H38C(0.33333) H38D(0.33333) C39(0.66667)
 H39A(0.66667) H39B(0.66667) C39A(0.33333) H39C(0.33333) H39D(0.33333)
 C40(0.66667) H40A(0.66667) H40B(0.66667) H40C(0.66667) C40A(0.33333)
 H40D(0.33333) H40E(0.33333) H40F(0.33333) C41(0.5) H41(0.5) C41A(0.5)
 H41A(0.5) C42(0.5) H42A(0.5) H42B(0.5) H42C(0.5) C42A(0.5) H42D(0.5) H42E(0.5)
 H42F(0.5) C43(0.5) H43A(0.5) H43B(0.5) H43C(0.5) C43A(0.5) H43D(0.5) H43E(0.5)
 H43F(0.5) C44(0.6) H44(0.6) C44A(0.4) H44A(0.4) C45(0.6) H45A(0.6) H45B(0.6)
 H45C(0.6) C45A(0.4) H45D(0.4) H45E(0.4) H45F(0.4) C46(0.6) H46A(0.6) H46B(0.6)
 H46C(0.6) C46A(0.4) H46D(0.4) H46E(0.4) H46F(0.4) C47(0.6) H47(0.6) C47A(0.4)
 H47A(0.4) C48(0.6) H48A(0.6) H48B(0.6) H48C(0.6) C48A(0.4) H48D(0.4) H48E(0.4)
 H48F(0.4) C49(0.6) H49A(0.6) H49B(0.6) H49C(0.6) C49A(0.4) H49D(0.4) H49E(0.4)
 H49F(0.4)
6.a Ternary CH refined with riding coordinates:
 C1(H1A), C1(H1B), C41(H41), C41A(H41A), C44(H44), C44A(H44A), C47(H47),
 C47A(H47A)
6.b Secondary CH2 refined with riding coordinates:
 C37(H37A,H37B), C37A(H37C,H37D), C38(H38A,H38B), C38A(H38C,H38D), C39(H39A,
 H39B), C39A(H39C,H39D)
6.c Aromatic/amide H refined with riding coordinates:
 C8(H8), C9(H9), C10(H10), C11(H11), C22(H22), C23(H23), C25(H25), C26(H26),
 C32(H32), C33(H33), C34(H34), C35(H35), C36(H36)
6.d Idealised Me refined as rotating group:
 C20(H20A,H20B,H20C), C40(H40A,H40B,H40C), C40A(H40D,H40E,H40F), C42(H42A,H42B,
 H42C), C42A(H42D,H42E,H42F), C43(H43A,H43B,H43C), C43A(H43D,H43E,H43F),
 C45(H45A,H45B,H45C), C45A(H45D,H45E,H45F), C46(H46A,H46B,H46C), C46A(H46D,H46E,
 H46F), C48(H48A,H48B,H48C), C48A(H48D,H48E,H48F), C49(H49A,H49B,H49C),
 C49A(H49D,H49E,H49F)
;
_olex2_date_sample_data_collection 2018-07-26
_olex2_submission_special_instructions 'No special instructions were received'
_oxdiff_exptl_absorpt_empirical_details
;
Empirical correction (ABSPACK) includes:
- Absorption correction using spherical harmonics
- Frame scaling
;
_oxdiff_exptl_absorpt_empirical_full_max 1.817
_oxdiff_exptl_absorpt_empirical_full_min 0.798

loop_
_space_group_symop_operation_xyz
'x, y, z'
'-x+1/2, y+1/2, -z+1/2'
'-x, -y, -z'
'x-1/2, -y-1/2, z-1/2'

loop_
_atom_site_label
_atom_site_type_symbol
_atom_site_fract_x
_atom_site_fract_y
_atom_site_fract_z
_atom_site_U_iso_or_equiv
_atom_site_adp_type
_atom_site_occupancy
_atom_site_site_symmetry_order
_atom_site_calc_flag
_atom_site_refinement_flags_posn
_atom_site_refinement_flags_adp
_atom_site_refinement_flags_occupancy
_atom_site_disorder_assembly
_atom_site_disorder_group
S1 S 0.70146(5) 0.66446(7) 0.21946(4) 0.0309(2) Uani 1 1 d . . . . .
Si1 Si 0.4099(2) 0.6751(3) 0.36645(16) 0.0296(6) Uani 0.6 1 d D U P A 1
Si1A Si 0.3947(3) 0.6969(4) 0.3469(2) 0.0220(8) Uani 0.4 1 d D U P A 2
O1 O 0.71006(14) 0.78002(19) 0.18872(12) 0.0345(5) Uani 1 1 d . . . . .
O2 O 0.74491(15) 0.5569(2) 0.20821(12) 0.0404(6) Uani 1 1 d . . . . .
O3 O 0.44491(14) 0.81560(19) 0.23004(12) 0.0345(5) Uani 1 1 d . . . . .
O4 O 0.4822(3) 0.6196(5) 0.3369(2) 0.0374(11) Uani 0.6 1 d D U P A 1
O4A O 0.4456(4) 0.5995(5) 0.3116(3) 0.0296(14) Uani 0.4 1 d D U P A 2
N1 N 0.59552(16) 0.6309(2) 0.18425(13) 0.0280(5) Uani 1 1 d . . . . .
C1 C 0.5692(2) 0.5057(3) 0.20072(17) 0.0341(7) Uani 1 1 d . U . . .
H1A H 0.6224 0.4534 0.2135 0.041 Uiso 0.6 1 calc R . P B 1
H1B H 0.6214 0.4513 0.2198 0.041 Uiso 0.4 1 calc R . P C 2
C2 C 0.5486(3) 0.5113(5) 0.2695(3) 0.0217(11) Uani 0.6 1 d . U P A 1
C2A C 0.5177(6) 0.4982(7) 0.2502(5) 0.0199(16) Uani 0.4 1 d . U P A 2
C3 C 0.5072(5) 0.6135(8) 0.2814(4) 0.0286(19) Uani 0.6 1 d D U P A 1
C3A C 0.4840(8) 0.5974(9) 0.2643(6) 0.021(3) Uani 0.4 1 d D U P A 2
C4 C 0.4944(2) 0.7140(3) 0.23157(16) 0.0313(6) Uani 1 1 d . . . . .
C5 C 0.54007(18) 0.7277(2) 0.18926(15) 0.0249(6) Uani 1 1 d . . . . .
C6 C 0.51950(17) 0.8475(2) 0.15659(14) 0.0232(5) Uani 1 1 d . . . . .
C7 C 0.46174(18) 0.8980(3) 0.18447(15) 0.0284(6) Uani 1 1 d . . . . .
C8 C 0.4257(2) 1.0138(3) 0.16856(17) 0.0331(7) Uani 1 1 d . . . . .
H8 H 0.3873 1.0448 0.1891 0.040 Uiso 1 1 calc R . . . .
C9 C 0.4485(2) 1.0830(3) 0.12088(16) 0.0322(6) Uani 1 1 d . . . . .
H9 H 0.4255 1.1638 0.1084 0.039 Uiso 1 1 calc R . . . .
C10 C 0.50504(19) 1.0352(3) 0.09082(15) 0.0291(6) Uani 1 1 d . . . . .
H10 H 0.5188 1.0840 0.0577 0.035 Uiso 1 1 calc R . . . .
C11 C 0.54133(18) 0.9188(2) 0.10821(14) 0.0252(6) Uani 1 1 d . . . . .
H11 H 0.5801 0.8879 0.0879 0.030 Uiso 1 1 calc R . . . .
C20 C 0.7985(2) 0.7371(3) 0.53528(17) 0.0411(8) Uani 1 1 d . . . . .
H20A H 0.8064 0.6569 0.5594 0.062 Uiso 1 1 calc GR . . . .
H20B H 0.7531 0.7838 0.5439 0.062 Uiso 1 1 calc GR . . . .
H20C H 0.8531 0.7835 0.5538 0.062 Uiso 1 1 calc GR . . . .
C21 C 0.77248(18) 0.7170(3) 0.45635(16) 0.0320(6) Uani 1 1 d . . . . .
C22 C 0.7860(2) 0.6040(3) 0.42948(17) 0.0373(7) Uani 1 1 d . . . . .
H22 H 0.8101 0.5374 0.4613 0.045 Uiso 1 1 calc R . . . .
C23 C 0.7650(2) 0.5863(3) 0.35722(18) 0.0377(7) Uani 1 1 d . . . . .
H23 H 0.7747 0.5088 0.3395 0.045 Uiso 1 1 calc R . . . .
C24 C 0.72935(18) 0.6851(3) 0.31126(16) 0.0295(6) Uani 1 1 d . . . . .
C25 C 0.71378(18) 0.7985(3) 0.33595(16) 0.0301(6) Uani 1 1 d . . . . .
H25 H 0.6887 0.8644 0.3039 0.036 Uiso 1 1 calc R . . . .
C26 C 0.73563(19) 0.8137(3) 0.40857(16) 0.0324(6) Uani 1 1 d . . . . .
H26 H 0.7254 0.8910 0.4261 0.039 Uiso 1 1 calc R . . . .
C31 C 0.5053(2) 0.4514(3) 0.13186(18) 0.0353(7) Uani 1 1 d . . . . .
C32 C 0.5378(2) 0.3957(3) 0.08471(18) 0.0355(7) Uani 1 1 d . . . . .
H32 H 0.5987 0.3895 0.0975 0.043 Uiso 1 1 calc R . . . .
C33 C 0.4826(2) 0.3499(3) 0.02004(19) 0.0402(7) Uani 1 1 d . . . . .
H33 H 0.5056 0.3123 -0.0113 0.048 Uiso 1 1 calc R . . . .
C34 C 0.3939(2) 0.3587(3) 0.0008(2) 0.0455(8) Uani 1 1 d . . . . .
H34 H 0.3557 0.3278 -0.0438 0.055 Uiso 1 1 calc R . . . .
C35 C 0.3608(2) 0.4130(3) 0.0473(2) 0.0485(9) Uani 1 1 d . . . . .
H35 H 0.2999 0.4189 0.0344 0.058 Uiso 1 1 calc R . . . .
C36 C 0.4166(2) 0.4586(3) 0.1126(2) 0.0422(8) Uani 1 1 d . . . . .
H36 H 0.3935 0.4950 0.1441 0.051 Uiso 1 1 calc R . . . .
C37 C 0.5679(3) 0.3999(4) 0.3171(2) 0.0299(9) Uani 0.6667 1 d . U P A 1
H37A H 0.5479 0.4171 0.3562 0.036 Uiso 0.6667 1 calc R . P A 1
H37B H 0.6316 0.3890 0.3387 0.036 Uiso 0.6667 1 calc R . P A 1
C37A C 0.5101(5) 0.3718(7) 0.2780(4) 0.0231(15) Uani 0.3333 1 d . U P A 2
H37C H 0.4891 0.3132 0.2377 0.028 Uiso 0.3333 1 calc R . P A 2
H37D H 0.4665 0.3746 0.3001 0.028 Uiso 0.3333 1 calc R . P A 2
C38 C 0.5276(3) 0.2779(4) 0.2823(3) 0.0385(11) Uani 0.6667 1 d . U P A 1
H38A H 0.5587 0.2480 0.2525 0.046 Uiso 0.6667 1 calc R . P A 1
H38B H 0.4664 0.2925 0.2508 0.046 Uiso 0.6667 1 calc R . P A 1
C38A C 0.5951(5) 0.3240(8) 0.3323(4) 0.0247(15) Uani 0.3333 1 d . U P A 2
H38C H 0.6361 0.3075 0.3087 0.030 Uiso 0.3333 1 calc R . P A 2
H38D H 0.6210 0.3875 0.3694 0.030 Uiso 0.3333 1 calc R . P A 2
C39 C 0.5309(4) 0.1772(5) 0.3367(3) 0.0443(12) Uani 0.6667 1 d . U P A 1
H39A H 0.5016 0.2084 0.3676 0.053 Uiso 0.6667 1 calc R . P A 1
H39B H 0.4982 0.1041 0.3109 0.053 Uiso 0.6667 1 calc R . P A 1
C39A C 0.5798(7) 0.2064(9) 0.3662(5) 0.0331(18) Uani 0.3333 1 d . U P A 2
H39C H 0.5528 0.1442 0.3286 0.040 Uiso 0.3333 1 calc R . P A 2
H39D H 0.5386 0.2239 0.3895 0.040 Uiso 0.3333 1 calc R . P A 2
C40 C 0.6217(4) 0.1374(6) 0.3830(3) 0.0450(12) Uani 0.6667 1 d . U P A 1
H40A H 0.6480 0.0941 0.3538 0.068 Uiso 0.6667 1 calc GR . P A 1
H40B H 0.6194 0.0819 0.4203 0.068 Uiso 0.6667 1 calc GR . P A 1
H40C H 0.6565 0.2103 0.4047 0.068 Uiso 0.6667 1 calc GR . P A 1
C40A C 0.6629(7) 0.1525(9) 0.4211(6) 0.034(2) Uani 0.3333 1 d . U P A 2
H40D H 0.7045 0.1365 0.3986 0.052 Uiso 0.3333 1 calc GR . P A 2
H40E H 0.6496 0.0750 0.4397 0.052 Uiso 0.3333 1 calc GR . P A 2
H40F H 0.6880 0.2114 0.4602 0.052 Uiso 0.3333 1 calc GR . P A 2
C41 C 0.4604(4) 0.8022(6) 0.4330(4) 0.0348(11) Uani 0.5 1 d . U P A 1
H41 H 0.4194 0.8217 0.4569 0.042 Uiso 0.5 1 calc R . P A 1
C41A C 0.4719(4) 0.8271(5) 0.3931(3) 0.0283(12) Uani 0.5 1 d . U P A 2
H41A H 0.4955 0.8588 0.3578 0.034 Uiso 0.5 1 calc R . P A 2
C42 C 0.5464(4) 0.7570(8) 0.4911(4) 0.0385(14) Uani 0.5 1 d . U P A 1
H42A H 0.5341 0.6899 0.5183 0.058 Uiso 0.5 1 calc GR . P A 1
H42B H 0.5740 0.8257 0.5231 0.058 Uiso 0.5 1 calc GR . P A 1
H42C H 0.5853 0.7270 0.4687 0.058 Uiso 0.5 1 calc GR . P A 1
C42A C 0.5498(5) 0.7883(7) 0.4575(4) 0.0424(17) Uani 0.5 1 d . U P A 2
H42D H 0.5880 0.8596 0.4761 0.064 Uiso 0.5 1 calc GR . P A 2
H42E H 0.5815 0.7232 0.4440 0.064 Uiso 0.5 1 calc GR . P A 2
H42F H 0.5304 0.7570 0.4943 0.064 Uiso 0.5 1 calc GR . P A 2
C43 C 0.4749(5) 0.9185(7) 0.3996(4) 0.0425(14) Uani 0.5 1 d . U P A 1
H43A H 0.5203 0.9049 0.3808 0.064 Uiso 0.5 1 calc GR . P A 1
H43B H 0.4930 0.9843 0.4354 0.064 Uiso 0.5 1 calc GR . P A 1
H43C H 0.4210 0.9426 0.3608 0.064 Uiso 0.5 1 calc GR . P A 1
C43A C 0.4251(5) 0.9366(6) 0.4107(4) 0.0367(14) Uani 0.5 1 d . U P A 2
H43D H 0.3957 0.9086 0.4417 0.055 Uiso 0.5 1 calc GR . P A 2
H43E H 0.3822 0.9703 0.3667 0.055 Uiso 0.5 1 calc GR . P A 2
H43F H 0.4674 1.0008 0.4351 0.055 Uiso 0.5 1 calc GR . P A 2
C44 C 0.3940(5) 0.5388(7) 0.4183(4) 0.0389(14) Uani 0.6 1 d . U P A 1
H44 H 0.4537 0.5083 0.4472 0.047 Uiso 0.6 1 calc R . P A 1
C44A C 0.3801(7) 0.5872(8) 0.4134(5) 0.0283(17) Uani 0.4 1 d . U P A 2
H44A H 0.4391 0.5520 0.4395 0.034 Uiso 0.4 1 calc R . P A 2
C45 C 0.3473(5) 0.4282(7) 0.3698(4) 0.0554(18) Uani 0.6 1 d . U P A 1
H45A H 0.2852 0.4462 0.3468 0.083 Uiso 0.6 1 calc GR . P A 1
H45B H 0.3556 0.3532 0.3987 0.083 Uiso 0.6 1 calc GR . P A 1
H45C H 0.3717 0.4156 0.3334 0.083 Uiso 0.6 1 calc GR . P A 1
C45A C 0.3239(7) 0.4750(8) 0.3773(5) 0.038(2) Uani 0.4 1 d . U P A 2
H45D H 0.2635 0.5014 0.3529 0.057 Uiso 0.4 1 calc GR . P A 2
H45E H 0.3271 0.4129 0.4133 0.057 Uiso 0.4 1 calc GR . P A 2
H45F H 0.3451 0.4392 0.3427 0.057 Uiso 0.4 1 calc GR . P A 2
C46 C 0.3522(5) 0.5631(8) 0.4709(4) 0.0561(16) Uani 0.6 1 d . U P A 1
H46A H 0.3852 0.6265 0.5047 0.084 Uiso 0.6 1 calc GR . P A 1
H46B H 0.3515 0.4867 0.4965 0.084 Uiso 0.6 1 calc GR . P A 1
H46C H 0.2926 0.5918 0.4456 0.084 Uiso 0.6 1 calc GR . P A 1
C46A C 0.3532(5) 0.6405(8) 0.4717(4) 0.0322(14) Uani 0.4 1 d . U P A 2
H46D H 0.3869 0.7154 0.4912 0.048 Uiso 0.4 1 calc GR . P A 2
H46E H 0.3643 0.5793 0.5097 0.048 Uiso 0.4 1 calc GR . P A 2
H46F H 0.2913 0.6608 0.4517 0.048 Uiso 0.4 1 calc GR . P A 2
C47 C 0.3089(6) 0.7299(8) 0.2943(5) 0.030(2) Uani 0.6 1 d . U P A 1
H47 H 0.3256 0.8068 0.2754 0.036 Uiso 0.6 1 calc R . P A 1
C47A C 0.2924(9) 0.7551(11) 0.2771(7) 0.025(3) Uani 0.4 1 d . . P A 2
H47A H 0.3077 0.8292 0.2549 0.030 Uiso 0.4 1 calc R . P A 2
C48 C 0.2368(7) 0.7717(12) 0.3237(7) 0.035(2) Uani 0.6 1 d . . P A 1
H48A H 0.2136 0.6987 0.3390 0.053 Uiso 0.6 1 calc GR . P A 1
H48B H 0.1897 0.8144 0.2860 0.053 Uiso 0.6 1 calc GR . P A 1
H48C H 0.2628 0.8276 0.3642 0.053 Uiso 0.6 1 calc GR . P A 1
C48A C 0.2300(16) 0.794(2) 0.3064(12) 0.048(5) Uani 0.4 1 d . . P A 2
H48D H 0.2090 0.7219 0.3242 0.072 Uiso 0.4 1 calc GR . P A 2
H48E H 0.1811 0.8349 0.2694 0.072 Uiso 0.4 1 calc GR . P A 2
H48F H 0.2576 0.8520 0.3456 0.072 Uiso 0.4 1 calc GR . P A 2
C49 C 0.2700(6) 0.6433(11) 0.2296(5) 0.051(3) Uani 0.6 1 d . . P A 1
H49A H 0.3122 0.6309 0.2073 0.076 Uiso 0.6 1 calc GR . P A 1
H49B H 0.2171 0.6804 0.1952 0.076 Uiso 0.6 1 calc GR . P A 1
H49C H 0.2559 0.5634 0.2453 0.076 Uiso 0.6 1 calc GR . P A 1
C49A C 0.2493(10) 0.6593(15) 0.2167(9) 0.041(4) Uani 0.4 1 d . U P A 2
H49D H 0.2943 0.6174 0.2050 0.061 Uiso 0.4 1 calc GR . P A 2
H49E H 0.2093 0.7019 0.1745 0.061 Uiso 0.4 1 calc GR . P A 2
H49F H 0.2173 0.5982 0.2328 0.061 Uiso 0.4 1 calc GR . P A 2

loop_
_atom_site_aniso_label
_atom_site_aniso_U_11
_atom_site_aniso_U_22
_atom_site_aniso_U_33
_atom_site_aniso_U_23
_atom_site_aniso_U_13
_atom_site_aniso_U_12
S1 0.0350(4) 0.0305(4) 0.0358(4) 0.0122(3) 0.0229(3) 0.0147(3)
Si1 0.0252(11) 0.0347(14) 0.0284(14) -0.0045(9) 0.0097(11) 0.0008(9)
Si1A 0.031(2) 0.0174(14) 0.0239(19) 0.0005(12) 0.0171(18) 0.0019(11)
O1 0.0366(11) 0.0343(11) 0.0409(12) 0.0140(9) 0.0242(10) 0.0113(9)
O2 0.0494(13) 0.0367(12) 0.0484(13) 0.0126(10) 0.0334(11) 0.0233(10)
O3 0.0403(12) 0.0299(11) 0.0454(12) 0.0121(9) 0.0299(10) 0.0148(9)
O4 0.037(2) 0.051(2) 0.032(2) 0.0106(17) 0.0213(19) 0.0168(19)
O4A 0.051(4) 0.015(2) 0.037(3) 0.003(2) 0.032(3) 0.003(3)
N1 0.0362(13) 0.0216(11) 0.0327(13) 0.0063(9) 0.0203(11) 0.0097(9)
C1 0.0509(18) 0.0208(13) 0.0439(16) 0.0100(11) 0.0331(14) 0.0126(12)
C2 0.009(2) 0.030(2) 0.024(2) 0.0025(16) 0.004(2) -0.0035(17)
C2A 0.023(4) 0.013(2) 0.025(3) -0.004(2) 0.011(3) -0.005(2)
C3 0.024(4) 0.035(3) 0.030(3) 0.003(2) 0.012(3) 0.006(3)
C3A 0.031(6) 0.013(2) 0.025(5) -0.002(2) 0.018(5) -0.006(3)
C4 0.0380(16) 0.0271(15) 0.0350(16) 0.0081(12) 0.0210(13) 0.0103(12)
C5 0.0276(14) 0.0237(13) 0.0273(14) 0.0051(11) 0.0147(11) 0.0073(10)
C6 0.0249(13) 0.0218(13) 0.0219(13) 0.0027(10) 0.0076(10) 0.0022(10)
C7 0.0304(14) 0.0265(14) 0.0304(15) 0.0063(11) 0.0137(12) 0.0039(11)
C8 0.0344(16) 0.0277(15) 0.0389(17) 0.0035(12) 0.0158(13) 0.0094(12)
C9 0.0369(16) 0.0225(14) 0.0324(15) 0.0039(11) 0.0077(13) 0.0037(11)
C10 0.0359(15) 0.0241(14) 0.0242(14) 0.0042(11) 0.0080(12) -0.0022(11)
C11 0.0281(14) 0.0230(13) 0.0232(13) 0.0014(10) 0.0082(11) -0.0021(10)
C20 0.0355(17) 0.053(2) 0.0333(17) 0.0041(15) 0.0110(13) -0.0097(14)
C21 0.0208(13) 0.0429(17) 0.0325(15) 0.0057(13) 0.0102(11) -0.0049(12)
C22 0.0336(16) 0.0408(18) 0.0380(17) 0.0161(14) 0.0142(13) 0.0117(13)
C23 0.0387(17) 0.0371(17) 0.0415(18) 0.0125(14) 0.0200(14) 0.0159(13)
C24 0.0272(14) 0.0323(15) 0.0316(15) 0.0094(12) 0.0140(12) 0.0073(11)
C25 0.0264(14) 0.0263(14) 0.0377(16) 0.0077(12) 0.0120(12) 0.0012(11)
C26 0.0290(15) 0.0295(15) 0.0380(16) 0.0005(12) 0.0117(13) -0.0045(11)
C31 0.0498(19) 0.0202(14) 0.0498(19) 0.0097(13) 0.0346(16) 0.0079(12)
C32 0.0422(17) 0.0220(14) 0.0516(19) 0.0050(13) 0.0284(15) 0.0014(12)
C33 0.056(2) 0.0261(15) 0.0478(19) 0.0028(14) 0.0300(16) 0.0009(14)
C34 0.053(2) 0.0309(16) 0.053(2) 0.0139(15) 0.0217(17) 0.0001(14)
C35 0.047(2) 0.0383(18) 0.067(2) 0.0237(17) 0.0304(19) 0.0125(15)
C36 0.0465(19) 0.0293(16) 0.062(2) 0.0138(15) 0.0327(17) 0.0108(14)
C37 0.028(2) 0.0317(18) 0.033(2) 0.0077(15) 0.0150(17) 0.0047(15)
C37A 0.027(3) 0.016(2) 0.025(3) -0.003(2) 0.008(3) -0.006(2)
C38 0.042(2) 0.032(2) 0.036(2) 0.0101(16) 0.0086(18) -0.0064(16)
C38A 0.027(3) 0.025(3) 0.026(3) -0.001(2) 0.014(3) 0.002(2)
C39 0.053(3) 0.035(2) 0.043(3) 0.0134(19) 0.016(2) -0.0031(19)
C39A 0.033(4) 0.029(3) 0.035(4) 0.006(3) 0.010(3) 0.000(3)
C40 0.056(3) 0.048(3) 0.040(3) 0.021(2) 0.029(2) 0.012(2)
C40A 0.034(4) 0.037(4) 0.034(4) 0.005(3) 0.015(3) 0.005(3)
C41 0.027(2) 0.045(2) 0.036(3) -0.0036(19) 0.016(2) 0.0047(18)
C41A 0.031(2) 0.025(2) 0.028(2) -0.0031(19) 0.0098(19) -0.0111(18)
C42 0.031(3) 0.045(3) 0.036(3) -0.010(2) 0.008(2) 0.000(2)
C42A 0.038(4) 0.047(4) 0.042(4) 0.010(3) 0.016(3) -0.004(3)
C43 0.046(4) 0.041(3) 0.037(3) -0.009(2) 0.011(3) -0.001(2)
C43A 0.036(4) 0.034(3) 0.035(3) -0.011(3) 0.009(3) -0.012(3)
C44 0.045(3) 0.045(3) 0.033(2) 0.002(2) 0.022(2) 0.004(2)
C44A 0.044(4) 0.019(3) 0.030(3) 0.006(2) 0.022(3) 0.003(3)
C45 0.067(4) 0.053(3) 0.058(3) -0.008(3) 0.036(3) -0.013(3)
C45A 0.063(5) 0.025(3) 0.036(3) -0.001(2) 0.032(3) -0.010(3)
C46 0.069(4) 0.061(4) 0.052(3) -0.003(3) 0.037(3) 0.000(3)
C46A 0.039(2) 0.033(2) 0.0313(19) -0.0004(15) 0.0198(16) -0.0035(16)
C47 0.031(4) 0.031(4) 0.030(4) 0.003(3) 0.015(3) -0.004(3)
C47A 0.030(6) 0.021(5) 0.023(6) 0.012(4) 0.010(4) 0.008(4)
C48 0.028(4) 0.045(6) 0.040(6) 0.004(5) 0.021(4) -0.013(4)
C48A 0.069(9) 0.043(8) 0.049(10) 0.031(6) 0.043(7) 0.014(6)
C49 0.025(4) 0.062(5) 0.049(5) -0.019(4) -0.005(3) 0.004(4)
C49A 0.041(4) 0.039(4) 0.042(4) -0.0015(19) 0.015(2) -0.001(2)

loop_
_atom_type_symbol
_atom_type_description
_atom_type_scat_dispersion_real
_atom_type_scat_dispersion_imag
_atom_type_scat_source
C C 0.0181 0.0091 'International Tables Vol C Tables 4.2.6.8 and 6.1.1.4'
H H 0.0000 0.0000 'International Tables Vol C Tables 4.2.6.8 and 6.1.1.4'
N N 0.0311 0.0180 'International Tables Vol C Tables 4.2.6.8 and 6.1.1.4'
O O 0.0492 0.0322 'International Tables Vol C Tables 4.2.6.8 and 6.1.1.4'
S S 0.3331 0.5567 'International Tables Vol C Tables 4.2.6.8 and 6.1.1.4'
Si Si 0.2541 0.3302 'International Tables Vol C Tables 4.2.6.8 and 6.1.1.4'

loop_
_geom_angle_atom_site_label_1
_geom_angle_atom_site_label_2
_geom_angle_atom_site_label_3
_geom_angle
_geom_angle_site_symmetry_1
_geom_angle_site_symmetry_3
_geom_angle_publ_flag
O1 S1 O2 119.98(13) . . ?
O1 S1 N1 105.50(12) . . ?
O1 S1 C24 108.86(14) . . ?
O2 S1 N1 105.69(14) . . ?
O2 S1 C24 109.03(14) . . ?
N1 S1 C24 107.01(13) . . ?
O4 Si1 C41 109.7(3) . . ?
O4 Si1 C44 101.2(3) . . ?
O4 Si1 C47 113.3(4) . . ?
C44 Si1 C41 106.7(3) . . ?
C47 Si1 C41 110.9(4) . . ?
C47 Si1 C44 114.3(4) . . ?
O4A Si1A C41A 108.7(4) . . ?
O4A Si1A C44A 97.8(4) . . ?
O4A Si1A C47A 110.6(6) . . ?
C44A Si1A C41A 111.1(4) . . ?
C47A Si1A C41A 112.2(5) . . ?
C47A Si1A C44A 115.3(6) . . ?
C4 O3 C7 105.0(2) . . ?
C3 O4 Si1 145.6(5) . . ?
C3A O4A Si1A 140.7(6) . . ?
C1 N1 S1 116.79(19) . . ?
C5 N1 S1 114.67(19) . . ?
C5 N1 C1 113.2(2) . . ?
N1 C1 C2 110.3(3) . . ?
N1 C1 C2A 118.2(3) . . ?
N1 C1 C31 107.8(2) . . ?
C31 C1 C2 121.7(3) . . ?
C31 C1 C2A 102.1(4) . . ?
C3 C2 C1 119.0(5) . . ?
C3 C2 C37 122.2(5) . . ?
C37 C2 C1 118.6(4) . . ?
C3A C2A C1 119.6(7) . . ?
C3A C2A C37A 124.4(8) . . ?
C37A C2A C1 116.0(6) . . ?
O4 C3 C2 121.6(7) . . ?
O4 C3 C4 122.7(6) . . ?
C2 C3 C4 115.7(5) . . ?
O4A C3A C4 118.7(7) . . ?
C2A C3A O4A 122.6(9) . . ?
C2A C3A C4 118.5(7) . . ?
O3 C4 C3 123.3(4) . . ?
O3 C4 C3A 121.8(5) . . ?
C5 C4 O3 112.1(2) . . ?
C5 C4 C3 123.9(4) . . ?
C5 C4 C3A 125.0(4) . . ?
N1 C5 C6 132.6(2) . . ?
C4 C5 N1 120.0(2) . . ?
C4 C5 C6 107.4(2) . . ?
C7 C6 C5 104.2(2) . . ?
C7 C6 C11 118.1(2) . . ?
C11 C6 C5 137.7(3) . . ?
O3 C7 C6 111.3(2) . . ?
C8 C7 O3 124.2(3) . . ?
C8 C7 C6 124.5(3) . . ?
C7 C8 C9 116.5(3) . . ?
C8 C9 C10 120.9(3) . . ?
C11 C10 C9 121.7(3) . . ?
C10 C11 C6 118.4(3) . . ?
C22 C21 C20 121.3(3) . . ?
C22 C21 C26 118.5(3) . . ?
C26 C21 C20 120.2(3) . . ?
C23 C22 C21 121.6(3) . . ?
C22 C23 C24 118.4(3) . . ?
C23 C24 S1 119.2(2) . . ?
C25 C24 S1 119.1(2) . . ?
C25 C24 C23 121.7(3) . . ?
C24 C25 C26 118.7(3) . . ?
C25 C26 C21 121.2(3) . . ?
C32 C31 C1 118.6(3) . . ?
C36 C31 C1 122.7(3) . . ?
C36 C31 C32 118.7(3) . . ?
C33 C32 C31 121.0(3) . . ?
C32 C33 C34 120.0(3) . . ?
C33 C34 C35 119.6(4) . . ?
C36 C35 C34 120.3(3) . . ?
C31 C36 C35 120.5(3) . . ?
C2 C37 C38 116.5(4) . . ?
C2A C37A C38A 113.3(7) . . ?
C37 C38 C39 112.9(4) . . ?
C39A C38A C37A 110.2(7) . . ?
C40 C39 C38 113.8(5) . . ?
C38A C39A C40A 113.0(8) . . ?
C42 C41 Si1 110.4(5) . . ?
C43 C41 Si1 113.2(5) . . ?
C43 C41 C42 110.5(6) . . ?
C42A C41A Si1A 114.9(5) . . ?
C42A C41A C43A 111.0(5) . . ?
C43A C41A Si1A 112.3(4) . . ?
C45 C44 Si1 112.9(5) . . ?
C46 C44 Si1 117.4(5) . . ?
C46 C44 C45 109.2(6) . . ?
C45A C44A Si1A 112.1(6) . . ?
C46A C44A Si1A 118.4(6) . . ?
C46A C44A C45A 111.2(7) . . ?
C48 C47 Si1 112.3(7) . . ?
C49 C47 Si1 116.1(7) . . ?
C49 C47 C48 111.0(8) . . ?
C48A C47A Si1A 112.3(11) . . ?
C48A C47A C49A 109.3(15) . . ?
C49A C47A Si1A 112.9(9) . . ?

loop_
_geom_bond_atom_site_label_1
_geom_bond_atom_site_label_2
_geom_bond_distance
_geom_bond_site_symmetry_2
_geom_bond_publ_flag
S1 O1 1.429(2) . ?
S1 O2 1.434(2) . ?
S1 N1 1.674(3) . ?
S1 C24 1.758(3) . ?
Si1 O4 1.650(5) . ?
Si1 C41 1.889(7) . ?
Si1 C44 1.889(8) . ?
Si1 C47 1.861(9) . ?
Si1A O4A 1.675(6) . ?
Si1A C41A 1.899(7) . ?
Si1A C44A 1.883(9) . ?
Si1A C47A 1.866(13) . ?
O3 C4 1.368(3) . ?
O3 C7 1.389(3) . ?
O4 C3 1.346(7) . ?
O4A C3A 1.343(9) . ?
N1 C1 1.501(4) . ?
N1 C5 1.426(3) . ?
C1 C2 1.562(6) . ?
C1 C2A 1.552(9) . ?
C1 C31 1.519(5) . ?
C2 C3 1.372(9) . ?
C2 C37 1.503(7) . ?
C2A C3A 1.293(12) . ?
C2A C37A 1.504(11) . ?
C3 C4 1.446(9) . ?
C3A C4 1.467(11) . ?
C4 C5 1.356(4) . ?
C5 C6 1.437(4) . ?
C6 C7 1.400(4) . ?
C6 C11 1.402(4) . ?
C7 C8 1.373(4) . ?
C8 C9 1.387(4) . ?
C9 C10 1.402(4) . ?
C10 C11 1.384(4) . ?
C20 C21 1.511(4) . ?
C21 C22 1.392(5) . ?
C21 C26 1.401(4) . ?
C22 C23 1.388(5) . ?
C23 C24 1.395(4) . ?
C24 C25 1.387(4) . ?
C25 C26 1.390(4) . ?
C31 C32 1.404(4) . ?
C31 C36 1.381(5) . ?
C32 C33 1.380(5) . ?
C33 C34 1.382(5) . ?
C34 C35 1.393(5) . ?
C35 C36 1.390(6) . ?
C37 C38 1.528(7) . ?
C37A C38A 1.517(11) . ?
C38 C39 1.539(6) . ?
C38A C39A 1.515(12) . ?
C39 C40 1.509(8) . ?
C39A C40A 1.527(13) . ?
C41 C42 1.551(9) . ?
C41 C43 1.492(10) . ?
C41A C42A 1.512(9) . ?
C41A C43A 1.534(9) . ?
C44 C45 1.558(10) . ?
C44 C46 1.505(9) . ?
C44A C45A 1.539(12) . ?
C44A C46A 1.531(11) . ?
C47 C48 1.598(19) . ?
C47 C49 1.543(13) . ?
C47A C48A 1.44(3) . ?
C47A C49A 1.56(2) . ?

loop_
_geom_torsion_atom_site_label_1
_geom_torsion_atom_site_label_2
_geom_torsion_atom_site_label_3
_geom_torsion_atom_site_label_4
_geom_torsion
_geom_torsion_site_symmetry_1
_geom_torsion_site_symmetry_2
_geom_torsion_site_symmetry_3
_geom_torsion_site_symmetry_4
_geom_torsion_publ_flag
S1 N1 C1 C2 90.4(3) . . . . ?
S1 N1 C1 C2A 110.4(4) . . . . ?
S1 N1 C1 C31 -134.6(2) . . . . ?
S1 N1 C5 C4 -112.3(3) . . . . ?
S1 N1 C5 C6 67.8(4) . . . . ?
S1 C24 C25 C26 179.7(2) . . . . ?
Si1 O4 C3 C2 -148.5(8) . . . . ?
Si1 O4 C3 C4 32.9(14) . . . . ?
Si1A O4A C3A C2A -179.7(8) . . . . ?
Si1A O4A C3A C4 5.4(18) . . . . ?
O1 S1 N1 C1 172.8(2) . . . . ?
O1 S1 N1 C5 -51.3(2) . . . . ?
O1 S1 C24 C23 -150.3(2) . . . . ?
O1 S1 C24 C25 31.0(3) . . . . ?
O2 S1 N1 C1 44.7(2) . . . . ?
O2 S1 N1 C5 -179.35(19) . . . . ?
O2 S1 C24 C23 -17.7(3) . . . . ?
O2 S1 C24 C25 163.5(2) . . . . ?
O3 C4 C5 N1 179.9(3) . . . . ?
O3 C4 C5 C6 -0.2(4) . . . . ?
O3 C7 C8 C9 -178.8(3) . . . . ?
O4 Si1 C41 C42 -51.7(6) . . . . ?
O4 Si1 C41 C43 72.7(5) . . . . ?
O4 Si1 C44 C45 -68.8(6) . . . . ?
O4 Si1 C44 C46 162.8(6) . . . . ?
O4 Si1 C47 C48 174.8(6) . . . . ?
O4 Si1 C47 C49 45.6(9) . . . . ?
O4 C3 C4 O3 -10.0(10) . . . . ?
O4 C3 C4 C5 159.2(6) . . . . ?
O4A Si1A C41A C42A -66.3(6) . . . . ?
O4A Si1A C41A C43A 165.7(5) . . . . ?
O4A Si1A C44A C45A -61.6(8) . . . . ?
O4A Si1A C44A C46A 166.8(7) . . . . ?
O4A Si1A C47A C48A 155.5(12) . . . . ?
O4A Si1A C47A C49A 31.4(12) . . . . ?
O4A C3A C4 O3 -20.4(12) . . . . ?
O4A C3A C4 C5 172.4(7) . . . . ?
N1 S1 C24 C23 96.2(3) . . . . ?
N1 S1 C24 C25 -82.6(3) . . . . ?
N1 C1 C2 C3 38.0(6) . . . . ?
N1 C1 C2 C37 -147.3(4) . . . . ?
N1 C1 C2A C3A 13.7(11) . . . . ?
N1 C1 C2A C37A -166.9(5) . . . . ?
N1 C1 C31 C32 80.9(3) . . . . ?
N1 C1 C31 C36 -96.7(3) . . . . ?
N1 C5 C6 C7 -179.1(3) . . . . ?
N1 C5 C6 C11 0.9(6) . . . . ?
C1 N1 C5 C4 25.2(4) . . . . ?
C1 N1 C5 C6 -154.7(3) . . . . ?
C1 C2 C3 O4 175.0(6) . . . . ?
C1 C2 C3 C4 -6.3(9) . . . . ?
C1 C2 C37 C38 -54.6(6) . . . . ?
C1 C2A C3A O4A -173.8(8) . . . . ?
C1 C2A C3A C4 1.2(14) . . . . ?
C1 C2A C37A C38A 70.4(9) . . . . ?
C1 C31 C32 C33 -177.1(3) . . . . ?
C1 C31 C36 C35 176.7(3) . . . . ?
C2 C1 C31 C32 -150.4(3) . . . . ?
C2 C1 C31 C36 32.1(5) . . . . ?
C2 C3 C4 O3 171.4(5) . . . . ?
C2 C3 C4 C5 -19.4(9) . . . . ?
C2 C37 C38 C39 -165.5(4) . . . . ?
C2A C1 C31 C32 -153.9(4) . . . . ?
C2A C1 C31 C36 28.6(4) . . . . ?
C2A C3A C4 O3 164.5(8) . . . . ?
C2A C3A C4 C5 -2.8(13) . . . . ?
C2A C37A C38A C39A 171.2(7) . . . . ?
C3 C2 C37 C38 119.9(7) . . . . ?
C3 C4 C5 N1 9.6(6) . . . . ?
C3 C4 C5 C6 -170.5(5) . . . . ?
C3A C2A C37A C38A -110.2(11) . . . . ?
C3A C4 C5 N1 -11.7(7) . . . . ?
C3A C4 C5 C6 168.1(6) . . . . ?
C4 O3 C7 C6 1.3(3) . . . . ?
C4 O3 C7 C8 -179.1(3) . . . . ?
C4 C5 C6 C7 1.0(3) . . . . ?
C4 C5 C6 C11 -179.0(3) . . . . ?
C5 N1 C1 C2 -46.1(4) . . . . ?
C5 N1 C1 C2A -26.1(5) . . . . ?
C5 N1 C1 C31 88.9(3) . . . . ?
C5 C6 C7 O3 -1.5(3) . . . . ?
C5 C6 C7 C8 179.0(3) . . . . ?
C5 C6 C11 C10 -179.7(3) . . . . ?
C6 C7 C8 C9 0.7(5) . . . . ?
C7 O3 C4 C3 169.7(5) . . . . ?
C7 O3 C4 C3A -169.4(6) . . . . ?
C7 O3 C4 C5 -0.7(3) . . . . ?
C7 C6 C11 C10 0.3(4) . . . . ?
C7 C8 C9 C10 0.4(4) . . . . ?
C8 C9 C10 C11 -1.1(4) . . . . ?
C9 C10 C11 C6 0.7(4) . . . . ?
C11 C6 C7 O3 178.5(2) . . . . ?
C11 C6 C7 C8 -1.0(4) . . . . ?
C20 C21 C22 C23 -177.7(3) . . . . ?
C20 C21 C26 C25 177.9(3) . . . . ?
C21 C22 C23 C24 -0.2(5) . . . . ?
C22 C21 C26 C25 -0.8(4) . . . . ?
C22 C23 C24 S1 -179.5(2) . . . . ?
C22 C23 C24 C25 -0.8(5) . . . . ?
C23 C24 C25 C26 0.9(4) . . . . ?
C24 S1 N1 C1 -71.4(2) . . . . ?
C24 S1 N1 C5 64.5(2) . . . . ?
C24 C25 C26 C21 -0.1(4) . . . . ?
C26 C21 C22 C23 1.0(5) . . . . ?
C31 C1 C2 C3 -89.7(6) . . . . ?
C31 C1 C2 C37 85.0(5) . . . . ?
C31 C1 C2A C3A -104.3(9) . . . . ?
C31 C1 C2A C37A 75.1(7) . . . . ?
C31 C32 C33 C34 0.1(5) . . . . ?
C32 C31 C36 C35 -0.8(4) . . . . ?
C32 C33 C34 C35 -0.5(5) . . . . ?
C33 C34 C35 C36 0.2(5) . . . . ?
C34 C35 C36 C31 0.5(5) . . . . ?
C36 C31 C32 C33 0.5(4) . . . . ?
C37 C2 C3 O4 0.5(11) . . . . ?
C37 C2 C3 C4 179.2(5) . . . . ?
C37 C38 C39 C40 -64.7(6) . . . . ?
C37A C2A C3A O4A 6.9(17) . . . . ?
C37A C2A C3A C4 -178.2(8) . . . . ?
C37A C38A C39A C40A 179.5(8) . . . . ?
C41 Si1 O4 C3 -107.8(10) . . . . ?
C41 Si1 C44 C45 176.4(5) . . . . ?
C41 Si1 C44 C46 48.1(6) . . . . ?
C41 Si1 C47 C48 -61.2(8) . . . . ?
C41 Si1 C47 C49 169.6(7) . . . . ?
C41A Si1A O4A C3A -60.1(12) . . . . ?
C41A Si1A C44A C45A -175.2(6) . . . . ?
C41A Si1A C44A C46A 53.2(8) . . . . ?
C41A Si1A C47A C48A -82.9(14) . . . . ?
C41A Si1A C47A C49A 153.0(10) . . . . ?
C44 Si1 O4 C3 139.7(9) . . . . ?
C44 Si1 C41 C42 57.2(6) . . . . ?
C44 Si1 C41 C43 -178.4(5) . . . . ?
C44 Si1 C47 C48 59.5(8) . . . . ?
C44 Si1 C47 C49 -69.7(9) . . . . ?
C44A Si1A O4A C3A -175.6(12) . . . . ?
C44A Si1A C41A C42A 40.3(7) . . . . ?
C44A Si1A C41A C43A -87.7(6) . . . . ?
C44A Si1A C47A C48A 45.7(14) . . . . ?
C44A Si1A C47A C49A -78.4(12) . . . . ?
C47 Si1 O4 C3 16.8(11) . . . . ?
C47 Si1 C41 C42 -177.7(6) . . . . ?
C47 Si1 C41 C43 -53.3(7) . . . . ?
C47 Si1 C44 C45 53.4(7) . . . . ?
C47 Si1 C44 C46 -74.9(7) . . . . ?
C47A Si1A O4A C3A 63.5(13) . . . . ?
C47A Si1A C41A C42A 171.1(7) . . . . ?
C47A Si1A C41A C43A 43.1(7) . . . . ?
C47A Si1A C44A C45A 55.6(9) . . . . ?
C47A Si1A C44A C46A -76.0(9) . . . . ?
